data_1562710
loop_
_publ_author_name
'Nalbandyan, V.B.'
'Avdeev, M.'
'Evstigneeva, M.A.'

_publ_section_title
;
 Crystal structure of Li4ZnTeO6 and revision of Li3Cu2SbO6
;
_journal_name_full 'Journal of Solid State Chemistry'
_journal_page_first 62
_journal_page_last 65
_journal_paper_doi 10.1016/j.jssc.2012.11.027
_journal_volume 199
_journal_year 2013
_chemical_formula_sum 'Li4.02 O6 Te Zn0.98'
_chemical_formula_weight 315.31
_space_group_IT_number 12
_space_group_name_Hall '-C 2y'
_space_group_name_H-M_alt 'C 1 2/m 1'
_symmetry_cell_setting monoclinic
_symmetry_space_group_name_H-M 'C 1 2/m 1'
_cell_angle_alpha 90.0
_cell_angle_beta 110.7833(33)
_cell_angle_gamma 90.0
_cell_formula_units_Z 2
_cell_length_a 5.21143(30)
_cell_length_b 8.9288(4)
_cell_length_c 5.17679(30)
_cell_volume 225.21(2)
_computing_structure_refinement GSAS
_refine_ls_goodness_of_fit_all 1.94
_refine_ls_matrix_type full
_refine_ls_number_parameters 36
_refine_ls_number_restraints 0
_refine_ls_shift/su_max 0.05
_refine_ls_shift/su_mean 0.01
_cod_data_source_file JSSC-2013-199-62.cif
_cod_data_source_block ECH0006928_LI4ZNTEO6
_cod_original_cell_volume 225.211(24)
_cod_database_code 1562710

loop_
_symmetry_equiv_pos_site_id
_symmetry_equiv_pos_as_xyz
1 +x,+y,+z
2 -x,+y,-z
-1 -x,-y,-z
-2 +x,-y,+z
101 +x+1/2,+y+1/2,+z
102 -x+1/2,+y+1/2,-z
-101 -x+1/2,-y+1/2,-z
-102 +x+1/2,-y+1/2,+z

loop_
_atom_site_aniso_label
_atom_site_aniso_U_11
_atom_site_aniso_U_12
_atom_site_aniso_U_13
_atom_site_aniso_U_22
_atom_site_aniso_U_23
_atom_site_aniso_U_33
Li1 0.026(5) 0.0 0.0100(31) 0.060(6) 0.0 0.015(4)
Li2 0.026(5) 0.0 0.0100(31) 0.060(6) 0.0 0.015(4)
Zn@Li2 0.026(5) 0.0 0.0100(31) 0.060(6) 0.0 0.015(4)

loop_
_atom_site_type_symbol
_atom_site_label
_atom_site_fract_x
_atom_site_fract_y
_atom_site_fract_z
_atom_site_occupancy
_atom_site_thermal_displace_type
_atom_site_U_iso_or_equiv
_atom_site_symmetry_multiplicity
Te Te1 0.0 0.0 0.0 1.0 Uiso 0.0161(11) 2
O O1 0.7716(7) 0.0 0.2235(7) 1.0 Uiso 0.0151(7) 4
O O2 0.2312(4) 0.15248(22) 0.2340(5) 1.0 Uiso 0.0085(4) 8
Li Li1 0.0 0.1707(16) 0.5 1.0 Uani 0.03287 4
Li Li2 0.0 0.5 0.5 0.869(7) Uani 0.03287 2
Zn Zn1 0.0 0.3413(16) 0.0 0.422(5) Uiso 0.0114(33) 4
Li Li@Zn1 0.0 0.3413(16) 0.0 0.578(5) Uiso 0.0114(33) 4
Zn Zn@Li2 0.0 0.5 0.5 0.131(7) Uani 0.03287 2

loop_
_atom_type_symbol
_atom_type_number_in_cell
Te 2.0
O 12.0
Li 8.049
Zn 1.951
